data_4085258
loop_
_publ_author_name
'Lazreg, Fa\"ima'
'Cordes, David B.'
'Slawin, Alexandra M. Z.'
'Cazin, Catherine S. J.'

_publ_section_title
;
 Synthesis of Homoleptic and Heteroleptic Bis-N-heterocylic Carbene Group
 11 Complexes
;
_journal_issue 2
_journal_name_full Organometallics
_journal_page_first 419
_journal_paper_doi 10.1021/om500882t
_journal_volume 34
_journal_year 2015
_chemical_formula_moiety 'C42 H60 Ag B F4 N4'
_chemical_formula_sum 'C42 H60 Ag B F4 N4'
_chemical_formula_weight 815.63
_space_group_IT_number 63
_symmetry_cell_setting orthorhombic
_symmetry_Int_Tables_number 63
_symmetry_space_group_name_Hall '-C 2c 2'
_symmetry_space_group_name_H-M 'C m c m'
_atom_sites_solution_hydrogens geom
_atom_sites_solution_primary direct
_atom_sites_solution_secondary difmap
_cell_angle_alpha 90.0000
_cell_angle_beta 90.0000
_cell_angle_gamma 90.0000
_cell_formula_units_Z 4
_cell_length_a 20.468(5)
_cell_length_b 16.201(3)
_cell_length_c 13.140(3)
_cell_measurement_reflns_used 7802
_cell_measurement_temperature 93
_cell_measurement_theta_max 25.35
_cell_measurement_theta_min 2.95
_cell_volume 4357.3(17)
_computing_cell_refinement 'CrystalClear-SM Expert 2.0 rc13'
_computing_data_collection 'CrystalClear-SM Expert 2.0 rc13 (Rigaku, 2009)'
_computing_data_reduction 'CrystalClear-SM Expert 2.0 rc13'
_computing_molecular_graphics 'CrystalStructure 4.0'
_computing_publication_material 'CrystalStructure 4.0 (Rigaku, 2010)'
_computing_structure_refinement 'SHELXL97 (Sheldrick, 2008)'
_computing_structure_solution 'Superflip (Palatinus, et al., 2007)'
_diffrn_ambient_temperature 93
_diffrn_detector_area_resol_mean 14.629
_diffrn_measured_fraction_theta_full 0.996
_diffrn_measured_fraction_theta_max 0.995
_diffrn_measurement_device_type 'Rigaku Mercury70'
_diffrn_measurement_method \w
_diffrn_radiation_type 'Mo K\a'
_diffrn_radiation_wavelength 0.71075
_diffrn_reflns_av_R_equivalents 0.0522
_diffrn_reflns_Laue_measured_fraction_full 0.996
_diffrn_reflns_Laue_measured_fraction_max 0.995
_diffrn_reflns_limit_h_max 16
_diffrn_reflns_limit_h_min -24
_diffrn_reflns_limit_k_max 19
_diffrn_reflns_limit_k_min -19
_diffrn_reflns_limit_l_max 15
_diffrn_reflns_limit_l_min -15
_diffrn_reflns_number 13445
_diffrn_reflns_point_group_measured_fraction_full 0.996
_diffrn_reflns_point_group_measured_fraction_max 0.995
_diffrn_reflns_theta_full 25.000
_diffrn_reflns_theta_max 25.337
_diffrn_reflns_theta_min 2.954
_diffrn_standards_number 0
_exptl_absorpt_coefficient_mu 0.510
_exptl_absorpt_correction_T_max 0.903
_exptl_absorpt_correction_T_min 0.767
_exptl_absorpt_correction_type multi-scan
_exptl_absorpt_process_details 'REQAB (Rigaku, 1998)'
_exptl_crystal_colour colorless
_exptl_crystal_density_diffrn 1.243
_exptl_crystal_density_method 'not measured'
_exptl_crystal_description prism
_exptl_crystal_F_000 1712.00
_exptl_crystal_size_max 0.200
_exptl_crystal_size_mid 0.200
_exptl_crystal_size_min 0.200
_refine_diff_density_max 0.850
_refine_diff_density_min -0.730
_refine_ls_extinction_method none
_refine_ls_goodness_of_fit_ref 0.744
_refine_ls_hydrogen_treatment constr
_refine_ls_number_parameters 142
_refine_ls_number_reflns 2143
_refine_ls_number_restraints 0
_refine_ls_R_factor_gt 0.0416
_refine_ls_shift/su_max 0.000
_refine_ls_structure_factor_coef Fsqd
_refine_ls_weighting_details 'w = 1/[\s^2^(Fo^2^)+(0.1045P)^2^+14.3403P] where P=(Fo^2^+2Fc^2^)/3'
_refine_ls_weighting_scheme calc
_refine_ls_wR_factor_ref 0.1182
_reflns_number_gt 1987
_reflns_number_total 2143
_reflns_threshold_expression F^2^>2.0\s(F^2^)
_cod_data_source_file om500882t_si_002.cif
_cod_data_source_block 3d
_cod_depositor_comments 'Adding full bibliography for 4085255--4085264.cif.'
_cod_original_cell_volume 4356.9(16)
_cod_database_code 4085258

loop_
_symmetry_equiv_pos_site_id
_symmetry_equiv_pos_as_xyz
1 +X,+Y,+Z
2 -X,+Y,+Z
3 +X,-Y,1/2+Z
4 -X,-Y,1/2+Z
5 -X,-Y,-Z
6 +X,-Y,-Z
7 -X,+Y,1/2-Z
8 +X,+Y,1/2-Z
9 1/2+X,1/2+Y,+Z
10 1/2-X,1/2+Y,+Z
11 1/2+X,1/2-Y,1/2+Z
12 1/2-X,1/2-Y,1/2+Z
13 1/2-X,1/2-Y,-Z
14 1/2+X,1/2-Y,-Z
15 1/2-X,1/2+Y,1/2-Z
16 1/2+X,1/2+Y,1/2-Z

loop_
_atom_site_label
_atom_site_type_symbol
_atom_site_fract_x
_atom_site_fract_y
_atom_site_fract_z
_atom_site_U_iso_or_equiv
_atom_site_adp_type
_atom_site_occupancy
_atom_site_symmetry_multiplicity
_atom_site_calc_flag
_atom_site_refinement_flags
Ag1 Ag 0.5000 0.15832(2) 0.7500 0.02479(18) Uani 1.0 4 d .
F1 F 0.5000 0.3914(3) 0.1670(5) 0.178(3) Uani 1.0 8 d .
F2 F 0.5556(4) 0.2927(3) 0.2500 0.158(3) Uani 1.0 8 d .
N2 N 0.55203(16) 0.33786(16) 0.7500 0.0223(7) Uani 1.0 8 d .
N12 N 0.55234(17) -0.02075(19) 0.7500 0.0310(8) Uani 1.0 8 d .
C1 C 0.5000 0.2872(3) 0.7500 0.0218(10) Uani 1.0 4 d .
C3 C 0.53333(19) 0.4192(2) 0.7500 0.0292(9) Uani 1.0 8 d .
C4 C 0.61860(17) 0.3089(2) 0.7500 0.0284(8) Uani 1.0 8 d .
C5 C 0.64916(13) 0.29607(17) 0.6562(3) 0.0340(7) Uani 1.0 16 d .
C6 C 0.71438(15) 0.27042(18) 0.6597(3) 0.0467(9) Uani 1.0 16 d .
C7 C 0.7463(2) 0.2577(3) 0.7500 0.0499(12) Uani 1.0 8 d .
C8 C 0.61370(16) 0.3058(2) 0.5562(3) 0.0410(7) Uani 1.0 16 d .
C9 C 0.64728(19) 0.3690(3) 0.4873(3) 0.0596(10) Uani 1.0 16 d .
C10 C 0.6069(2) 0.2223(2) 0.5019(3) 0.0602(10) Uani 1.0 16 d .
C11 C 0.5000 0.0295(3) 0.7500 0.0271(11) Uani 1.0 4 d .
C13 C 0.5331(2) -0.1026(2) 0.7500 0.0369(10) Uani 1.0 8 d .
C14 C 0.61982(19) 0.0084(2) 0.7500 0.0304(9) Uani 1.0 8 d .
C15 C 0.65669(16) -0.0173(3) 0.6552(3) 0.0505(9) Uani 1.0 16 d .
C16 C 0.72487(17) 0.0219(3) 0.6555(4) 0.0625(11) Uani 1.0 16 d .
C17 C 0.7626(2) -0.0003(3) 0.7500 0.0657(16) Uani 1.0 8 d .
B1 B 0.5000 0.3424(5) 0.2500 0.102(6) Uani 1.0 4 d .
H3 H 0.5612 0.4661 0.7500 0.0350 Uiso 1.0 8 calc R
H6 H 0.7372 0.2616 0.5977 0.0561 Uiso 1.0 16 calc R
H7 H 0.7906 0.2402 0.7500 0.0599 Uiso 1.0 8 calc R
H8 H 0.5687 0.3266 0.5713 0.0492 Uiso 1.0 16 calc R
H9A H 0.6913 0.3495 0.4702 0.0715 Uiso 1.0 16 calc R
H9B H 0.6503 0.4220 0.5229 0.0715 Uiso 1.0 16 calc R
H9C H 0.6218 0.3759 0.4248 0.0715 Uiso 1.0 16 calc R
H10A H 0.5832 0.1837 0.5458 0.0722 Uiso 1.0 16 calc R
H10B H 0.6505 0.2001 0.4872 0.0722 Uiso 1.0 16 calc R
H10C H 0.5829 0.2298 0.4381 0.0722 Uiso 1.0 16 calc R
H13 H 0.5609 -0.1496 0.7500 0.0443 Uiso 1.0 8 calc R
H14 H 0.6182 0.0701 0.7500 0.0364 Uiso 1.0 8 calc R
H15A H 0.6324 0.0006 0.5939 0.0605 Uiso 1.0 16 calc R
H15B H 0.6607 -0.0782 0.6531 0.0605 Uiso 1.0 16 calc R
H16A H 0.7493 0.0029 0.5948 0.0750 Uiso 1.0 16 calc R
H16B H 0.7205 0.0827 0.6512 0.0750 Uiso 1.0 16 calc R
H17A H 0.7718 -0.0603 0.7500 0.0788 Uiso 1.0 8 calc R
H17B H 0.8049 0.0294 0.7500 0.0788 Uiso 1.0 8 calc R

loop_
_atom_site_aniso_label
_atom_site_aniso_U_11
_atom_site_aniso_U_22
_atom_site_aniso_U_33
_atom_site_aniso_U_12
_atom_site_aniso_U_13
_atom_site_aniso_U_23
Ag1 0.0261(3) 0.0152(3) 0.0331(3) 0.0000 0.0000 0.0000
F1 0.264(8) 0.098(4) 0.172(6) 0.0000 0.0000 0.077(4)
F2 0.321(9) 0.057(3) 0.096(4) 0.026(4) 0.0000 0.0000
N2 0.0216(17) 0.0166(15) 0.0287(17) -0.0007(11) 0.0000 0.0000
N12 0.0361(18) 0.0184(16) 0.0384(18) 0.0030(14) 0.0000 0.0000
C1 0.024(3) 0.017(3) 0.024(3) 0.0000 0.0000 0.0000
C3 0.031(2) 0.0163(17) 0.040(3) -0.0020(15) 0.0000 0.0000
C4 0.0216(19) 0.0182(18) 0.045(3) -0.0020(14) 0.0000 0.0000
C5 0.0285(14) 0.0253(13) 0.0482(17) -0.0038(11) 0.0070(12) -0.0050(12)
C6 0.0326(17) 0.0345(16) 0.073(3) -0.0010(13) 0.0153(16) -0.0104(16)
C7 0.026(3) 0.035(3) 0.089(4) 0.0028(18) 0.0000 0.0000
C8 0.0406(17) 0.0434(17) 0.0390(16) -0.0061(14) 0.0114(13) -0.0047(14)
C9 0.068(3) 0.050(2) 0.061(3) -0.0074(19) 0.014(2) 0.0075(19)
C10 0.080(3) 0.052(2) 0.049(2) -0.0203(19) 0.009(2) -0.0122(17)
C11 0.034(3) 0.018(3) 0.030(3) 0.0000 0.0000 0.0000
C13 0.048(3) 0.0175(18) 0.046(3) 0.0007(17) 0.0000 0.0000
C14 0.034(2) 0.0187(17) 0.038(2) 0.0034(15) 0.0000 0.0000
C15 0.052(2) 0.058(3) 0.0412(18) -0.0030(16) 0.0101(15) -0.0046(16)
C16 0.050(3) 0.060(3) 0.077(3) -0.0067(17) 0.026(2) -0.011(2)
C17 0.039(3) 0.038(3) 0.121(6) 0.006(3) 0.0000 0.0000
B1 0.23(2) 0.011(5) 0.068(8) 0.0000 0.0000 0.0000

loop_
_atom_type_symbol
_atom_type_description
_atom_type_scat_dispersion_real
_atom_type_scat_dispersion_imag
_atom_type_scat_source
C C 0.0033 0.0016
;
International Tables for Crystallography
(1992, Vol. C, Tables 4.2.6.8 and 6.1.1.4)
;
H H 0.0000 0.0000
;
International Tables for Crystallography
(1992, Vol. C, Table 6.1.1.4)
;
Ag Ag -0.8971 1.1015
;
International Tables for Crystallography
(1992, Vol. C, Tables 4.2.6.8 and 6.1.1.4)
;
B B 0.0013 0.0007
;
International Tables for Crystallography
(1992, Vol. C, Tables 4.2.6.8 and 6.1.1.4)
;
F F 0.0171 0.0103
;
International Tables for Crystallography
(1992, Vol. C, Tables 4.2.6.8 and 6.1.1.4)
;
N N 0.0061 0.0033
;
International Tables for Crystallography
(1992, Vol. C, Tables 4.2.6.8 and 6.1.1.4)
;

loop_
_geom_angle_atom_site_label_1
_geom_angle_atom_site_label_2
_geom_angle_atom_site_label_3
_geom_angle
_geom_angle_publ_flag
_geom_angle_site_symmetry_1
_geom_angle_site_symmetry_3
C1 Ag1 C11 180.000(4) yes . .
C1 N2 C3 111.4(4) yes . .
C1 N2 C4 123.4(3) yes . .
C3 N2 C4 125.2(3) yes . .
C11 N12 C13 110.7(4) yes . .
C11 N12 C14 123.9(3) yes . .
C13 N12 C14 125.4(4) yes . .
Ag1 C1 N2 127.6(2) yes . .
Ag1 C1 N2 127.6(2) yes . 2_655
N2 C1 N2 104.8(4) yes . 2_655
N2 C3 C3 106.2(3) yes . 2_655
N2 C4 C5 118.13(17) yes . .
N2 C4 C5 118.13(17) yes . 8_556
C5 C4 C5 123.7(3) yes . 8_556
C4 C5 C6 116.2(3) yes . .
C4 C5 C8 122.5(3) yes . .
C6 C5 C8 121.2(3) yes . .
C5 C6 C7 121.9(4) yes . .
C6 C7 C6 120.0(4) yes . 8_556
C5 C8 C9 111.6(3) yes . .
C5 C8 C10 110.8(3) yes . .
C9 C8 C10 110.8(3) yes . .
Ag1 C11 N12 127.2(3) yes . .
Ag1 C11 N12 127.2(3) yes . 2_655
N12 C11 N12 105.5(4) yes . 2_655
N12 C13 C13 106.5(3) yes . 2_655
N12 C14 C15 112.5(2) yes . .
N12 C14 C15 112.5(2) yes . 8_556
C15 C14 C15 110.6(3) yes . 8_556
C14 C15 C16 109.7(3) yes . .
C15 C16 C17 111.7(4) yes . .
C16 C17 C16 111.1(4) yes . 8_556
F1 B1 F1 107.9(7) yes . 7_655
F1 B1 F2 109.87(18) yes . .
F1 B1 F2 109.87(18) yes . 2_655
F1 B1 F2 109.87(18) yes 7_655 .
F1 B1 F2 109.87(18) yes 7_655 2_655
F2 B1 F2 109.4(7) yes . 2_655
N2 C3 H3 126.887 no . .
C3 C3 H3 126.917 no 2_655 .
C5 C6 H6 119.059 no . .
C7 C6 H6 119.051 no . .
C6 C7 H7 119.996 no . .
C6 C7 H7 119.996 no 8_556 .
C5 C8 H8 107.789 no . .
C9 C8 H8 107.804 no . .
C10 C8 H8 107.793 no . .
C8 C9 H9A 109.483 no . .
C8 C9 H9B 109.467 no . .
C8 C9 H9C 109.465 no . .
H9A C9 H9B 109.468 no . .
H9A C9 H9C 109.477 no . .
H9B C9 H9C 109.467 no . .
C8 C10 H10A 109.477 no . .
C8 C10 H10B 109.481 no . .
C8 C10 H10C 109.472 no . .
H10A C10 H10B 109.466 no . .
H10A C10 H10C 109.471 no . .
H10B C10 H10C 109.461 no . .
N12 C13 H13 126.690 no . .
C13 C13 H13 126.770 no 2_655 .
N12 C14 H14 106.953 no . .
C15 C14 H14 106.958 no . .
C15 C14 H14 106.958 no 8_556 .
C14 C15 H15A 109.721 no . .
C14 C15 H15B 109.726 no . .
C16 C15 H15A 109.730 no . .
C16 C15 H15B 109.731 no . .
H15A C15 H15B 108.207 no . .
C15 C16 H16A 109.276 no . .
C15 C16 H16B 109.284 no . .
C17 C16 H16A 109.285 no . .
C17 C16 H16B 109.273 no . .
H16A C16 H16B 107.938 no . .
C16 C17 H17A 109.404 no . .
C16 C17 H17B 109.421 no . .
C16 C17 H17A 109.404 no 8_556 .
C16 C17 H17B 109.421 no 8_556 .
H17A C17 H17B 108.016 no . .

loop_
_geom_bond_atom_site_label_1
_geom_bond_atom_site_label_2
_geom_bond_distance
_geom_bond_publ_flag
_geom_bond_site_symmetry_2
Ag1 C1 2.088(5) yes .
Ag1 C11 2.087(5) yes .
F1 B1 1.349(8) yes .
F2 B1 1.394(9) yes .
N2 C1 1.344(5) yes .
N2 C3 1.372(5) yes .
N2 C4 1.441(5) yes .
N12 C11 1.345(5) yes .
N12 C13 1.383(5) yes .
N12 C14 1.460(6) yes .
C3 C3 1.364(6) yes 2_655
C4 C5 1.398(4) yes .
C4 C5 1.398(4) yes 8_556
C5 C6 1.399(4) yes .
C5 C8 1.509(5) yes .
C6 C7 1.370(5) yes .
C8 C9 1.529(5) yes .
C8 C10 1.535(5) yes .
C13 C13 1.355(6) yes 2_655
C14 C15 1.515(4) yes .
C14 C15 1.515(4) yes 8_556
C15 C16 1.533(5) yes .
C16 C17 1.506(5) yes .
C3 H3 0.949 no .
C6 H6 0.950 no .
C7 H7 0.950 no .
C8 H8 1.000 no .
C9 H9A 0.980 no .
C9 H9B 0.980 no .
C9 H9C 0.980 no .
C10 H10A 0.980 no .
C10 H10B 0.980 no .
C10 H10C 0.980 no .
C13 H13 0.951 no .
C14 H14 1.000 no .
C15 H15A 0.990 no .
C15 H15B 0.990 no .
C16 H16A 0.990 no .
C16 H16B 0.990 no .
C17 H17A 0.990 no .
C17 H17B 0.990 no .

loop_
_geom_contact_atom_site_label_1
_geom_contact_atom_site_label_2
_geom_contact_distance
_geom_contact_publ_flag
_geom_contact_site_symmetry_2
Ag1 C4 3.441(4) no .
Ag1 C4 3.441(4) no 2_655
Ag1 C14 3.452(4) no .
Ag1 C14 3.452(4) no 2_655
N2 C4 3.524(5) no 2_655
N2 C8 2.889(4) no .
N2 C8 2.889(4) no 8_556
N12 C14 3.555(6) no 2_655
C1 C3 2.245(6) no 2_655
C1 C4 2.453(4) no 2_655
C1 C5 3.296(3) no .
C1 C5 3.296(3) no 2_655
C1 C5 3.296(3) no 8_556
C1 C8 3.463(4) no .
C1 C8 3.463(4) no 2_655
C1 C8 3.463(4) no 8_556
C3 C4 3.587(5) no 2_655
C3 C5 3.335(5) no .
C3 C5 3.335(5) no 8_556
C3 C8 3.545(4) no .
C3 C8 3.545(4) no 8_556
C4 C6 2.375(5) no 8_556
C4 C7 2.742(6) no .
C4 C8 2.549(3) no 8_556
C4 C10 3.557(4) no .
C4 C10 3.557(4) no 8_556
C5 C6 2.795(5) no 8_556
C6 C9 3.093(6) no .
C6 C10 3.121(6) no .
C11 C13 2.245(6) no 2_655
C11 C14 2.476(4) no 2_655
C11 C15 3.523(4) no .
C11 C15 3.523(4) no 2_655
C11 C15 3.523(4) no 8_556
C13 C15 3.140(5) no .
C13 C15 3.140(5) no 8_556
C14 C16 2.493(5) no 8_556
C14 C17 2.926(6) no .
C15 C16 2.923(6) no 8_556
F1 C3 3.327(6) no 3_564
F1 C3 3.327(6) no 4_664
F2 C13 3.114(6) no 3_554
F2 C13 3.575(7) no 4_654
C1 C5 3.296(3) no 7_656
C1 C8 3.463(4) no 7_656
C3 F1 3.327(6) no 3_565
C3 F1 3.327(6) no 5_666
C11 C15 3.523(4) no 7_656
C13 F2 3.114(6) no 3_555
C13 F2 3.575(7) no 4_655
Ag1 H10A 3.2037 no .
Ag1 H10A 3.2037 no 2_655
Ag1 H10A 3.2037 no 8_556
Ag1 H14 2.8096 no .
Ag1 H14 2.8096 no 2_655
N2 H3 3.1118 no 2_655
N2 H8 2.3803 no .
N2 H8 3.4143 no 2_655
N2 H8 2.3803 no 8_556
N12 H13 3.1192 no 2_655
N12 H15A 2.6478 no .
N12 H15A 2.6478 no 8_556
N12 H15B 2.7211 no .
N12 H15B 2.7211 no 8_556
C1 H3 3.1566 no .
C1 H3 3.1566 no 2_655
C1 H8 2.8108 no .
C1 H8 2.8108 no 2_655
C1 H8 2.8108 no 8_556
C1 H10A 3.5926 no .
C1 H10A 3.5926 no 2_655
C1 H10A 3.5926 no 8_556
C3 H8 2.8798 no .
C3 H8 3.4830 no 2_655
C3 H8 2.8798 no 8_556
C4 H3 2.8040 no .
C4 H6 3.2384 no .
C4 H6 3.2384 no 8_556
C4 H8 2.5768 no .
C4 H8 2.5768 no 8_556
C4 H9B 3.5618 no .
C4 H9B 3.5618 no 8_556
C4 H10A 3.4406 no .
C4 H10A 3.4406 no 8_556
C5 H3 3.5136 no .
C5 H7 3.2744 no .
C5 H9A 2.7320 no .
C5 H9B 2.6890 no .
C5 H9C 3.3510 no .
C5 H10A 2.6908 no .
C5 H10B 2.7107 no .
C5 H10C 3.3469 no .
C6 H6 3.2255 no 8_556
C6 H8 3.3264 no .
C6 H9A 2.8399 no .
C6 H9B 3.3138 no .
C6 H10A 3.3800 no .
C6 H10B 2.8541 no .
C6 H16B 3.0465 no .
C7 H6 2.0112 no 8_556
C7 H16B 3.1631 no .
C7 H16B 3.1631 no 8_556
C8 H6 2.6833 no .
C9 H6 2.9185 no .
C9 H10A 3.3647 no .
C9 H10B 2.7369 no .
C9 H10C 2.6903 no .
C10 H6 3.0157 no .
C10 H9A 2.7201 no .
C10 H9B 3.3664 no .
C10 H9C 2.7038 no .
C11 H13 3.1579 no .
C11 H13 3.1579 no 2_655
C11 H14 2.5067 no .
C11 H14 2.5067 no 2_655
C11 H15A 3.4303 no .
C11 H15A 3.4303 no 2_655
C11 H15A 3.4303 no 8_556
C13 H14 3.2955 no .
C13 H15A 3.3367 no .
C13 H15A 3.3367 no 8_556
C13 H15B 2.9319 no .
C13 H15B 2.9319 no 8_556
C14 H13 2.8296 no .
C14 H15A 2.0709 no 8_556
C14 H15B 2.0708 no 8_556
C14 H16A 3.3457 no .
C14 H16A 3.3457 no 8_556
C14 H16B 2.7169 no .
C14 H16B 2.7169 no 8_556
C14 H17A 3.3045 no .
C15 H13 3.1604 no .
C15 H15A 3.3471 no 8_556
C15 H15B 2.7062 no 8_556
C15 H16B 3.2870 no 8_556
C15 H17A 2.7553 no .
C15 H17B 3.3653 no .
C16 H14 2.6308 no .
C16 H15B 3.2680 no 8_556
C16 H16A 3.3331 no 8_556
C16 H16B 2.7258 no 8_556
C17 H14 3.1683 no .
C17 H15A 3.3632 no .
C17 H15A 3.3632 no 8_556
C17 H15B 2.7502 no .
C17 H15B 2.7502 no 8_556
C17 H16A 2.0575 no 8_556
C17 H16B 2.0574 no 8_556
H3 H3 2.5048 no 2_655
H3 H8 3.2630 no .
H3 H8 3.2630 no 8_556
H3 H9B 3.5700 no .
H3 H9B 3.5700 no 8_556
H6 H7 2.3067 no .
H6 H9A 2.3917 no .
H6 H9B 3.2993 no .
H6 H10A 3.4633 no .
H6 H10B 2.5000 no .
H6 H16B 3.0017 no .
H7 H16B 3.2019 no .
H7 H16B 3.2019 no 8_556
H7 H17B 3.4276 no .
H8 H8 2.8131 no 2_655
H8 H9A 2.8624 no .
H8 H9B 2.3633 no .
H8 H9C 2.3499 no .
H8 H10A 2.3570 no .
H8 H10B 2.8668 no .
H8 H10C 2.3671 no .
H9A H10B 2.5705 no .
H9A H10C 2.9762 no .
H9B H10C 3.5836 no .
H9C H10A 3.5843 no .
H9C H10B 3.0215 no .
H9C H10C 2.5029 no .
H10A H10A 3.4046 no 2_655
H10A H14 3.3312 no .
H10A H15A 3.1950 no .
H10A H16B 3.5355 no .
H10B H15A 3.5412 no .
H10B H16B 3.2119 no .
H10C H10C 3.3935 no 2_655
H13 H13 2.4930 no 2_655
H13 H15A 3.5031 no .
H13 H15A 3.5031 no 8_556
H13 H15B 2.6702 no .
H13 H15B 2.6702 no 8_556
H14 H15A 2.3575 no .
H14 H15A 2.3575 no 8_556
H14 H15B 2.8547 no .
H14 H15B 2.8547 no 8_556
H14 H16A 3.5424 no .
H14 H16A 3.5424 no 8_556
H14 H16B 2.4729 no .
H14 H16B 2.4729 no 8_556
H15A H16A 2.3944 no .
H15A H16B 2.3638 no .
H15B H15B 2.5456 no 8_556
H15B H16A 2.3682 no .
H15B H16B 2.8796 no .
H15B H17A 2.6229 no .
H16A H17A 2.3278 no .
H16A H17B 2.3732 no .
H16B H16B 2.5964 no 8_556
H16B H17A 2.8551 no .
H16B H17B 2.3265 no .
Ag1 H10A 3.2037 no 7_656
F1 H3 2.8445 no 3_564
F1 H3 2.8445 no 4_664
F1 H8 3.5893 no 7_655
F1 H8 3.5893 no 8_555
F1 H9C 2.7801 no 7_655
F1 H9C 2.7801 no 8_555
F1 H10C 3.4120 no 7_655
F1 H10C 3.4120 no 8_555
F2 H7 3.1926 no 12_654
F2 H9C 2.9871 no .
F2 H9C 2.9871 no 8_555
F2 H10C 2.7313 no .
F2 H10C 2.7313 no 8_555
F2 H13 2.3208 no 3_554
F2 H13 3.3257 no 4_654
N2 H8 3.4143 no 7_656
C1 H8 2.8108 no 7_656
C1 H10A 3.5926 no 7_656
C3 H8 3.4830 no 7_656
C4 H17A 3.0854 no 10_655
C5 H17A 3.0903 no 10_655
C6 H6 3.5615 no 13_656
C6 H9A 3.2272 no 13_656
C6 H10B 3.4067 no 13_656
C6 H15B 3.5441 no 10_655
C6 H17A 3.0016 no 10_655
C7 H15B 3.5088 no 10_655
C7 H15B 3.5088 no 15_656
C7 H17A 2.9720 no 10_655
C9 H6 3.3626 no 13_656
C9 H9B 3.3899 no 6_566
C9 H16A 3.3444 no 10_655
C9 H16A 3.1541 no 13_656
C9 H16B 3.3537 no 13_656
C10 H6 3.4578 no 13_656
C10 H15B 3.2878 no 6_556
C11 H15A 3.4303 no 7_656
C13 H10C 3.3753 no 3_555
C13 H10C 3.3753 no 6_556
C15 H10B 3.5042 no 6_556
C15 H15A 3.3213 no 6_556
C16 H9A 3.1645 no 13_656
C16 H9B 3.4901 no 10_645
C16 H9B 3.5837 no 13_656
C16 H16A 3.3510 no 6_556
B1 H3 3.3464 no 3_564
B1 H3 3.3464 no 4_664
B1 H9C 3.4321 no .
B1 H9C 3.4321 no 2_655
B1 H9C 3.4321 no 7_655
B1 H9C 3.4321 no 8_555
B1 H10C 3.5095 no .
B1 H10C 3.5095 no 2_655
B1 H10C 3.5095 no 7_655
B1 H10C 3.5095 no 8_555
B1 H13 3.3630 no 3_554
B1 H13 3.3630 no 4_654
H3 F1 2.8445 no 3_565
H3 F1 2.8445 no 5_666
H3 B1 3.3464 no 3_565
H3 H17A 3.4440 no 10_655
H3 H17B 2.9266 no 10_655
H6 C6 3.5615 no 13_656
H6 C9 3.3626 no 13_656
H6 C10 3.4578 no 13_656
H6 H6 2.6462 no 13_656
H6 H9A 2.4849 no 13_656
H6 H10B 2.6300 no 13_656
H6 H15B 3.4116 no 10_655
H6 H17A 3.5173 no 10_655
H7 F2 3.1926 no 12_655
H7 H9A 3.2582 no 12_655
H7 H9A 3.2582 no 13_656
H7 H9C 3.4674 no 12_655
H7 H9C 3.4674 no 13_656
H7 H10B 3.4796 no 12_655
H7 H10B 3.4796 no 13_656
H7 H13 3.5254 no 10_655
H7 H15B 3.3577 no 10_655
H7 H15B 3.3577 no 15_656
H7 H17A 3.4764 no 10_655
H8 F1 3.5893 no 7_655
H9A C6 3.2272 no 13_656
H9A C16 3.1645 no 13_656
H9A H6 2.4849 no 13_656
H9A H7 3.2582 no 12_654
H9A H10B 3.3841 no 13_656
H9A H16A 3.2158 no 10_655
H9A H16A 2.8146 no 13_656
H9A H16B 2.6479 no 13_656
H9A H17B 3.4969 no 12_654
H9B C9 3.3899 no 6_566
H9B C16 3.4901 no 10_655
H9B C16 3.5837 no 13_656
H9B H9B 2.5977 no 6_566
H9B H9C 3.3969 no 6_566
H9B H16A 2.6136 no 10_655
H9B H16A 2.8437 no 13_656
H9B H16B 3.4963 no 13_656
H9B H17A 3.3953 no 10_655
H9B H17B 3.5738 no 10_655
H9C F1 2.7801 no 7_655
H9C F2 2.9871 no .
H9C B1 3.4321 no .
H9C H7 3.4674 no 12_654
H9C H9B 3.3969 no 6_566
H9C H16A 3.2984 no 13_656
H9C H16B 3.4448 no 13_656
H9C H17B 3.1440 no 12_654
H10A H15B 3.5032 no 6_556
H10B C6 3.4067 no 13_656
H10B C15 3.5042 no 6_556
H10B H6 2.6300 no 13_656
H10B H7 3.4796 no 12_654
H10B H9A 3.3841 no 13_656
H10B H15A 3.4416 no 6_556
H10B H15B 2.7095 no 6_556
H10C F1 3.4120 no 7_655
H10C F2 2.7313 no .
H10C C13 3.3753 no 3_554
H10C B1 3.5095 no .
H10C H13 2.8282 no 3_554
H10C H15B 3.1627 no 6_556
H13 F2 2.3208 no 3_555
H13 F2 3.3257 no 4_655
H13 B1 3.3630 no 3_555
H13 H7 3.5254 no 10_645
H13 H10C 2.8282 no 3_555
H13 H10C 2.8282 no 6_556
H15A C15 3.3213 no 6_556
H15A H10B 3.4416 no 6_556
H15A H15A 2.4677 no 6_556
H15A H15B 3.5285 no 6_556
H15A H16A 3.4474 no 6_556
H15B C6 3.5441 no 10_645
H15B C7 3.5088 no 10_645
H15B C10 3.2878 no 6_556
H15B H6 3.4116 no 10_645
H15B H7 3.3577 no 10_645
H15B H10A 3.5032 no 6_556
H15B H10B 2.7095 no 6_556
H15B H10C 3.1627 no 6_556
H15B H15A 3.5285 no 6_556
H16A C9 3.3444 no 10_645
H16A C9 3.1541 no 13_656
H16A C16 3.3510 no 6_556
H16A H9A 3.2158 no 10_645
H16A H9A 2.8146 no 13_656
H16A H9B 2.6136 no 10_645
H16A H9B 2.8437 no 13_656
H16A H9C 3.2984 no 13_656
H16A H15A 3.4474 no 6_556
H16A H16A 2.4939 no 6_556
H16A H16B 3.5668 no 6_556
H16B C9 3.3537 no 13_656
H16B H9A 2.6479 no 13_656
H16B H9B 3.4963 no 13_656
H16B H9C 3.4448 no 13_656
H16B H16A 3.5668 no 6_556
H17A C4 3.0854 no 10_645
H17A C5 3.0903 no 10_645
H17A C5 3.0903 no 15_646
H17A C6 3.0016 no 10_645
H17A C6 3.0016 no 15_646
H17A C7 2.9720 no 10_645
H17A H3 3.4440 no 10_645
H17A H6 3.5173 no 10_645
H17A H6 3.5173 no 15_646
H17A H7 3.4764 no 10_645
H17A H9B 3.3953 no 10_645
H17A H9B 3.3953 no 15_646
H17B H3 2.9266 no 10_645
H17B H9A 3.4969 no 12_655
H17B H9A 3.4969 no 13_656
H17B H9B 3.5738 no 10_645
H17B H9B 3.5738 no 15_646
H17B H9C 3.1440 no 12_655
H17B H9C 3.1440 no 13_656

loop_
_geom_torsion_atom_site_label_1
_geom_torsion_atom_site_label_2
_geom_torsion_atom_site_label_3
_geom_torsion_atom_site_label_4
_geom_torsion
_geom_torsion_publ_flag
_geom_torsion_site_symmetry_1
_geom_torsion_site_symmetry_3
_geom_torsion_site_symmetry_4
C1 N2 C3 C3 0.0 no . . 2_655
C3 N2 C1 Ag1 180.0 no . . .
C3 N2 C1 N2 0.0 no . . 2_655
C1 N2 C4 C5 90.3(3) no . . .
C1 N2 C4 C5 -90.3(3) no . . 8_556
C4 N2 C1 Ag1 0.0 no . . .
C4 N2 C1 N2 180.0 no . . 2_655
C3 N2 C4 C5 -89.7(3) no . . .
C3 N2 C4 C5 89.7(3) no . . 8_556
C4 N2 C3 C3 180.0 no . . 2_655
C11 N12 C13 C13 0.0 no . . 2_655
C13 N12 C11 Ag1 180.0 no . . .
C13 N12 C11 N12 0.0 no . . 2_655
C11 N12 C14 C15 -117.13(18) no . . .
C11 N12 C14 C15 117.13(18) no . . 8_556
C14 N12 C11 Ag1 0.0 no . . .
C14 N12 C11 N12 180.0 no . . 2_655
C13 N12 C14 C15 62.87(18) no . . .
C13 N12 C14 C15 -62.87(18) no . . 8_556
C14 N12 C13 C13 180.0 no . . 2_655
N2 C3 C3 N2 0.0 no . 2_655 2_655
N2 C4 C5 C6 178.1(3) no . . .
N2 C4 C5 C8 -4.3(5) no . . .
N2 C4 C5 C6 -178.1(3) no . 8_556 8_556
N2 C4 C5 C8 4.3(5) no . 8_556 8_556
C5 C4 C5 C6 1.2(5) no . 8_556 8_556
C5 C4 C5 C8 -176.4(3) no . 8_556 8_556
C5 C4 C5 C6 -1.2(5) no 8_556 . .
C5 C4 C5 C8 176.4(3) no 8_556 . .
C4 C5 C6 C7 0.7(4) no . . .
C4 C5 C8 C9 122.9(3) no . . .
C4 C5 C8 C10 -113.1(3) no . . .
C6 C5 C8 C9 -59.6(4) no . . .
C6 C5 C8 C10 64.4(4) no . . .
C8 C5 C6 C7 -177.0(3) no . . .
C5 C6 C7 C6 -0.3(6) no . . 8_556
N12 C13 C13 N12 0.0 no . 2_655 2_655
N12 C14 C15 C16 174.8(3) no . . .
N12 C14 C15 C16 -174.8(3) no . 8_556 8_556
C15 C14 C15 C16 58.5(4) no . 8_556 8_556
C15 C14 C15 C16 -58.5(4) no 8_556 . .
C14 C15 C16 C17 56.6(4) no . . .
C15 C16 C17 C16 -54.9(5) no . . 8_556
